data_7054587
loop_
_publ_author_name
'Mart\'in-Ramos, Pablo'
'Coutinho, Joana T.'
'Ramos Silva, Manuela'
'Pereira, Laura C. J.'
'Lahoz, Fernando'
'da Silva, Pedro S. Pereira'
'Lav\'in, V\'ictor'
'Mart\'in-Gil, Jes\'us'

_publ_section_title
;
 Slow magnetic relaxation and photoluminescent properties of a highly
 coordinated erbium(iii) complex with dibenzoylmethane and
 2,2&#x2032;-bipyridine
;
_journal_issue 3
_journal_name_full 'New J. Chem.'
_journal_page_first 1703
_journal_paper_doi 10.1039/C4NJ01828A
_journal_volume 39
_journal_year 2015
_chemical_formula_moiety 'C55 H41 Er N2 O6'
_chemical_formula_sum 'C55 H41 Er N2 O6'
_chemical_formula_weight 993.16
_space_group_crystal_system monoclinic
_space_group_IT_number 14
_space_group_name_Hall '-P 2ybc'
_space_group_name_H-M_alt 'P 1 21/c 1'
_symmetry_space_group_name_Hall '-P 2ybc'
_symmetry_space_group_name_H-M 'P 1 21/c 1'
_atom_sites_solution_hydrogens geom
_audit_creation_method SHELXL-2014/7
_audit_update_record
;
2014-12-03 deposited with the CCDC.
2014-12-09 downloaded from the CCDC.
;
_cell_angle_alpha 90
_cell_angle_beta 128.291(2)
_cell_angle_gamma 90
_cell_formula_units_Z 4
_cell_length_a 14.9946(6)
_cell_length_b 17.0429(7)
_cell_length_c 22.7907(8)
_cell_measurement_reflns_used 7924
_cell_measurement_temperature 293(2)
_cell_measurement_theta_max 25.4820
_cell_measurement_theta_min 2.3901
_cell_volume 4571.3(3)
_computing_cell_refinement 'SAINT (Bruker, 2003)'
_computing_data_collection 'SMART (Bruker, 2003)'
_computing_data_reduction SAINT
_computing_molecular_graphics
;
Mercury (Macrae et al., 2006) and PLATON (Spek, 2009)
;
_computing_publication_material 'SHELXL-2014/7 (Sheldrick, 2014)'
_computing_structure_refinement 'SHELXL-2014/7 (Sheldrick, 2014)'
_computing_structure_solution 'SHELXS-2014/7 (Sheldrick, 2014)'
_diffrn_ambient_temperature 293(2)
_diffrn_measured_fraction_theta_full 0.999
_diffrn_measured_fraction_theta_max 0.998
_diffrn_measurement_device_type 'Bruker APEX2 CCD area-detector'
_diffrn_measurement_method '\f and \w'
_diffrn_radiation_type MoK\a
_diffrn_radiation_wavelength 0.71073
_diffrn_reflns_av_R_equivalents 0.0312
_diffrn_reflns_av_unetI/netI 0.0188
_diffrn_reflns_Laue_measured_fraction_full 0.999
_diffrn_reflns_Laue_measured_fraction_max 0.998
_diffrn_reflns_limit_h_max 18
_diffrn_reflns_limit_h_min -18
_diffrn_reflns_limit_k_max 20
_diffrn_reflns_limit_k_min -20
_diffrn_reflns_limit_l_max 27
_diffrn_reflns_limit_l_min -27
_diffrn_reflns_number 82332
_diffrn_reflns_point_group_measured_fraction_full 0.999
_diffrn_reflns_point_group_measured_fraction_max 0.998
_diffrn_reflns_theta_full 25.000
_diffrn_reflns_theta_max 25.662
_diffrn_reflns_theta_min 2.103
_diffrn_source 'fine-focus sealed tube'
_exptl_absorpt_coefficient_mu 1.889
_exptl_absorpt_correction_T_max 0.712
_exptl_absorpt_correction_T_min 0.593
_exptl_absorpt_correction_type multi-scan
_exptl_absorpt_process_details (SADABS;Sheldrick,2003)
_exptl_crystal_colour pink
_exptl_crystal_density_diffrn 1.443
_exptl_crystal_description block
_exptl_crystal_F_000 2004
_exptl_crystal_size_max 0.33
_exptl_crystal_size_mid 0.18
_exptl_crystal_size_min 0.18
_refine_diff_density_max 0.399
_refine_diff_density_min -0.284
_refine_diff_density_rms 0.048
_refine_ls_extinction_method none
_refine_ls_goodness_of_fit_ref 1.040
_refine_ls_hydrogen_treatment constr
_refine_ls_matrix_type full
_refine_ls_number_parameters 577
_refine_ls_number_reflns 8649
_refine_ls_number_restraints 0
_refine_ls_restrained_S_all 1.040
_refine_ls_R_factor_all 0.0334
_refine_ls_R_factor_gt 0.0208
_refine_ls_shift/su_max 0.004
_refine_ls_shift/su_mean 0.000
_refine_ls_structure_factor_coef Fsqd
_refine_ls_weighting_details 'w=1/[\s^2^(Fo^2^)+(0.0216P)^2^+1.7438P] where P=(Fo^2^+2Fc^2^)/3'
_refine_ls_weighting_scheme calc
_refine_ls_wR_factor_gt 0.0457
_refine_ls_wR_factor_ref 0.0513
_reflns_Friedel_coverage 0.000
_reflns_number_gt 6972
_reflns_number_total 8649
_reflns_threshold_expression 'I > 2\s(I)'
_cod_data_source_file c4nj01828a1.cif
_cod_data_source_block shelx
_cod_depositor_comments 'Adding full bibliography for 7054587--7054588.cif.'
_cod_database_code 7054587
_shelx_shelxl_version_number 2014/7
_shelx_space_group_comment
;
The symmetry employed for this shelxl refinement is uniquely defined
by the following loop, which should always be used as a source of
symmetry information in preference to the above space-group names.
They are only intended as comments.
;

loop_
_space_group_symop_operation_xyz
'x, y, z'
'-x, y+1/2, -z+1/2'
'-x, -y, -z'
'x, -y-1/2, z-1/2'

loop_
_atom_site_label
_atom_site_type_symbol
_atom_site_fract_x
_atom_site_fract_y
_atom_site_fract_z
_atom_site_U_iso_or_equiv
_atom_site_adp_type
_atom_site_occupancy
_atom_site_site_symmetry_order
_atom_site_calc_flag
_atom_site_refinement_flags_posn
_atom_site_refinement_flags_adp
Er1 Er 0.52999(2) 0.28787(2) 0.41181(2) 0.04381(4) Uani 1 1 d . .
O1 O 0.63400(13) 0.22191(9) 0.52379(9) 0.0512(4) Uani 1 1 d . .
O2 O 0.40792(13) 0.20169(10) 0.40803(9) 0.0527(4) Uani 1 1 d . .
O3 O 0.52473(14) 0.38312(10) 0.33847(9) 0.0548(4) Uani 1 1 d . .
O4 O 0.69777(14) 0.35763(10) 0.48515(9) 0.0580(4) Uani 1 1 d . .
O5 O 0.42366(13) 0.23735(10) 0.29232(9) 0.0526(4) Uani 1 1 d . .
O6 O 0.64912(14) 0.21565(10) 0.40602(9) 0.0590(5) Uani 1 1 d . .
N1 N 0.34197(19) 0.35884(13) 0.35563(14) 0.0641(6) Uani 1 1 d . .
N2 N 0.5190(2) 0.37066(13) 0.50013(13) 0.0627(6) Uani 1 1 d . .
C1 C 0.2559(3) 0.3508(2) 0.28333(19) 0.0814(9) Uani 1 1 d . .
H1 H 0.2702 0.3287 0.2526 0.098 Uiso 1 1 calc R U
C2 C 0.1458(3) 0.3738(2) 0.2516(2) 0.1066(13) Uani 1 1 d . .
H2 H 0.0874 0.3673 0.2007 0.128 Uiso 1 1 calc R U
C3 C 0.1255(4) 0.4062(3) 0.2969(3) 0.1206(16) Uani 1 1 d . .
H3 H 0.0524 0.4218 0.2773 0.145 Uiso 1 1 calc R U
C4 C 0.2128(4) 0.4157(2) 0.3709(3) 0.1045(13) Uani 1 1 d . .
H4 H 0.1996 0.4380 0.4022 0.125 Uiso 1 1 calc R U
C5 C 0.3217(3) 0.39170(17) 0.39984(19) 0.0712(8) Uani 1 1 d . .
C6 C 0.4205(3) 0.40078(16) 0.47948(19) 0.0692(8) Uani 1 1 d . .
C7 C 0.4152(4) 0.4386(2) 0.5313(2) 0.1000(12) Uani 1 1 d . .
H7 H 0.3467 0.4592 0.5168 0.120 Uiso 1 1 calc R U
C8 C 0.5119(5) 0.4454(2) 0.6041(3) 0.1118(14) Uani 1 1 d . .
H8 H 0.5089 0.4702 0.6393 0.134 Uiso 1 1 calc R U
C9 C 0.6111(4) 0.41601(18) 0.62467(19) 0.0885(10) Uani 1 1 d . .
H9 H 0.6774 0.4207 0.6736 0.106 Uiso 1 1 calc R U
C10 C 0.6112(3) 0.37883(17) 0.57093(17) 0.0723(8) Uani 1 1 d . .
H10 H 0.6794 0.3584 0.5850 0.087 Uiso 1 1 calc R U
C11 C 0.41418(19) 0.15445(14) 0.45322(13) 0.0452(5) Uani 1 1 d . .
C12 C 0.5081(2) 0.14652(15) 0.52844(13) 0.0523(6) Uani 1 1 d . .
H12 H 0.5017 0.1139 0.5583 0.063 Uiso 1 1 calc R U
C13 C 0.6110(2) 0.18499(14) 0.56105(13) 0.0449(5) Uani 1 1 d . .
C14 C 0.31078(19) 0.10664(15) 0.42370(12) 0.0475(6) Uani 1 1 d . .
C15 C 0.2039(2) 0.13919(19) 0.37552(15) 0.0705(8) Uani 1 1 d . .
H15 H 0.1957 0.1908 0.3597 0.085 Uiso 1 1 calc R U
C16 C 0.1093(3) 0.0952(2) 0.35077(19) 0.0907(10) Uani 1 1 d . .
H16 H 0.0374 0.1177 0.3192 0.109 Uiso 1 1 calc R U
C17 C 0.1206(3) 0.0189(2) 0.37235(18) 0.0795(9) Uani 1 1 d . .
H17 H 0.0563 -0.0103 0.3553 0.095 Uiso 1 1 calc R U
C18 C 0.2246(3) -0.01469(18) 0.41831(19) 0.0774(9) Uani 1 1 d . .
H18 H 0.2318 -0.0670 0.4323 0.093 Uiso 1 1 calc R U
C19 C 0.3197(2) 0.02943(16) 0.44420(16) 0.0651(7) Uani 1 1 d . .
H19 H 0.3912 0.0065 0.4761 0.078 Uiso 1 1 calc R U
C20 C 0.7011(2) 0.18648(14) 0.64444(13) 0.0490(6) Uani 1 1 d . .
C21 C 0.6792(2) 0.16866(16) 0.69367(14) 0.0588(7) Uani 1 1 d . .
H21 H 0.6085 0.1486 0.6753 0.071 Uiso 1 1 calc R U
C22 C 0.7606(3) 0.18022(19) 0.76953(16) 0.0750(8) Uani 1 1 d . .
H22 H 0.7442 0.1687 0.8018 0.090 Uiso 1 1 calc R U
C23 C 0.8649(3) 0.20845(19) 0.79710(17) 0.0850(10) Uani 1 1 d . .
H23 H 0.9191 0.2174 0.8481 0.102 Uiso 1 1 calc R U
C24 C 0.8901(3) 0.2236(2) 0.74988(18) 0.0877(10) Uani 1 1 d . .
H24 H 0.9622 0.2413 0.7691 0.105 Uiso 1 1 calc R U
C25 C 0.8088(2) 0.21260(17) 0.67369(16) 0.0713(8) Uani 1 1 d . .
H25 H 0.8265 0.2228 0.6419 0.086 Uiso 1 1 calc R U
C26 C 0.5985(2) 0.41972(14) 0.33879(14) 0.0495(6) Uani 1 1 d . .
C27 C 0.7116(2) 0.42746(16) 0.40240(14) 0.0569(6) Uani 1 1 d . .
H27 H 0.7617 0.4526 0.3975 0.068 Uiso 1 1 calc R U
C28 C 0.7537(2) 0.39990(14) 0.47265(13) 0.0496(6) Uani 1 1 d . .
C29 C 0.5572(2) 0.45761(14) 0.26660(14) 0.0503(6) Uani 1 1 d . .
C30 C 0.4506(2) 0.43945(17) 0.20240(16) 0.0664(7) Uani 1 1 d . .
H30 H 0.4060 0.4031 0.2042 0.080 Uiso 1 1 calc R U
C31 C 0.4091(3) 0.47475(19) 0.13520(17) 0.0799(9) Uani 1 1 d . .
H31 H 0.3372 0.4618 0.0920 0.096 Uiso 1 1 calc R U
C32 C 0.4741(3) 0.52883(17) 0.13235(18) 0.0757(9) Uani 1 1 d . .
H32 H 0.4451 0.5537 0.0874 0.091 Uiso 1 1 calc R U
C33 C 0.5802(3) 0.54624(16) 0.19455(18) 0.0726(8) Uani 1 1 d . .
H33 H 0.6248 0.5818 0.1920 0.087 Uiso 1 1 calc R U
C34 C 0.6217(3) 0.51129(15) 0.26131(16) 0.0636(7) Uani 1 1 d . .
H34 H 0.6944 0.5238 0.3039 0.076 Uiso 1 1 calc R U
C35 C 0.8706(2) 0.42181(17) 0.53982(15) 0.0586(7) Uani 1 1 d . .
C36 C 0.9255(3) 0.3740(2) 0.60172(17) 0.0901(10) Uani 1 1 d . .
H36 H 0.8916 0.3273 0.5997 0.108 Uiso 1 1 calc R U
C37 C 1.0305(3) 0.3945(3) 0.6669(2) 0.1241(16) Uani 1 1 d . .
H37 H 1.0670 0.3614 0.7082 0.149 Uiso 1 1 calc R U
C38 C 1.0807(3) 0.4632(3) 0.6709(2) 0.1227(18) Uani 1 1 d . .
H38 H 1.1500 0.4780 0.7154 0.147 Uiso 1 1 calc R U
C39 C 1.0287(3) 0.5097(3) 0.6096(3) 0.1055(13) Uani 1 1 d . .
H39 H 1.0641 0.5557 0.6119 0.127 Uiso 1 1 calc R U
C40 C 0.9238(2) 0.48985(19) 0.54369(18) 0.0758(9) Uani 1 1 d . .
H40 H 0.8892 0.5223 0.5021 0.091 Uiso 1 1 calc R U
C41 C 0.4513(2) 0.21800(14) 0.25183(13) 0.0509(6) Uani 1 1 d . .
C42 C 0.5601(2) 0.19584(15) 0.27891(14) 0.0559(6) Uani 1 1 d . .
H42 H 0.5725 0.1840 0.2446 0.067 Uiso 1 1 calc R U
C43 C 0.6516(2) 0.19053(15) 0.35501(14) 0.0518(6) Uani 1 1 d . .
C44 C 0.3570(2) 0.21526(15) 0.16919(14) 0.0580(6) Uani 1 1 d . .
C45 C 0.2486(2) 0.19737(17) 0.14366(17) 0.0728(8) Uani 1 1 d . .
H45 H 0.2349 0.1874 0.1776 0.087 Uiso 1 1 calc R U
C46 C 0.1600(3) 0.1942(2) 0.0675(2) 0.0979(12) Uani 1 1 d . .
H46 H 0.0872 0.1809 0.0501 0.117 Uiso 1 1 calc R U
C47 C 0.1804(4) 0.2109(2) 0.0178(2) 0.1116(14) Uani 1 1 d . .
H47 H 0.1210 0.2089 -0.0333 0.134 Uiso 1 1 calc R U
C48 C 0.2865(4) 0.2303(2) 0.04250(18) 0.1003(12) Uani 1 1 d . .
H48 H 0.2991 0.2425 0.0084 0.120 Uiso 1 1 calc R U
C49 C 0.3748(3) 0.23180(18) 0.11765(16) 0.0756(9) Uani 1 1 d . .
H49 H 0.4475 0.2441 0.1343 0.091 Uiso 1 1 calc R U
C50 C 0.7604(2) 0.15301(15) 0.38127(14) 0.0552(6) Uani 1 1 d . .
C51 C 0.8580(3) 0.1707(2) 0.45151(18) 0.0839(9) Uani 1 1 d . .
H51 H 0.8551 0.2066 0.4809 0.101 Uiso 1 1 calc R U
C52 C 0.9603(3) 0.1359(2) 0.4791(2) 0.1042(12) Uani 1 1 d . .
H52 H 1.0257 0.1493 0.5263 0.125 Uiso 1 1 calc R U
C53 C 0.9658(3) 0.0826(3) 0.4376(2) 0.1076(13) Uani 1 1 d . .
H53 H 1.0348 0.0591 0.4562 0.129 Uiso 1 1 calc R U
C54 C 0.8704(3) 0.0635(3) 0.3690(2) 0.1160(14) Uani 1 1 d . .
H54 H 0.8738 0.0263 0.3406 0.139 Uiso 1 1 calc R U
C55 C 0.7681(3) 0.0985(2) 0.34068(18) 0.0866(10) Uani 1 1 d . .
H55 H 0.7033 0.0848 0.2933 0.104 Uiso 1 1 calc R U

loop_
_atom_site_aniso_label
_atom_site_aniso_U_11
_atom_site_aniso_U_22
_atom_site_aniso_U_33
_atom_site_aniso_U_23
_atom_site_aniso_U_13
_atom_site_aniso_U_12
Er1 0.04378(7) 0.05110(7) 0.04312(7) 0.00063(5) 0.03020(5) -0.00035(5)
O1 0.0437(9) 0.0632(11) 0.0462(9) 0.0055(8) 0.0276(8) -0.0032(8)
O2 0.0438(9) 0.0633(11) 0.0475(9) 0.0074(8) 0.0266(8) -0.0022(8)
O3 0.0550(10) 0.0615(11) 0.0558(10) 0.0053(8) 0.0382(9) -0.0026(8)
O4 0.0594(11) 0.0706(11) 0.0494(10) -0.0049(9) 0.0364(9) -0.0171(9)
O5 0.0453(9) 0.0633(11) 0.0488(10) 0.0003(8) 0.0290(8) -0.0002(8)
O6 0.0488(10) 0.0801(13) 0.0450(9) -0.0086(9) 0.0276(8) 0.0084(9)
N1 0.0631(15) 0.0642(14) 0.0786(17) 0.0203(12) 0.0506(14) 0.0172(12)
N2 0.0805(16) 0.0610(14) 0.0694(15) 0.0020(12) 0.0578(14) 0.0092(12)
C1 0.064(2) 0.097(2) 0.080(2) 0.0223(19) 0.0434(19) 0.0248(18)
C2 0.068(2) 0.130(3) 0.105(3) 0.040(3) 0.046(2) 0.039(2)
C3 0.084(3) 0.151(4) 0.148(4) 0.058(3) 0.083(3) 0.057(3)
C4 0.103(3) 0.118(3) 0.134(4) 0.045(3) 0.094(3) 0.050(2)
C5 0.084(2) 0.0623(18) 0.103(2) 0.0285(16) 0.076(2) 0.0255(15)
C6 0.102(2) 0.0494(16) 0.097(2) 0.0171(15) 0.082(2) 0.0190(16)
C7 0.144(4) 0.088(2) 0.125(3) 0.019(2) 0.112(3) 0.042(2)
C8 0.191(5) 0.084(3) 0.120(3) 0.001(2) 0.126(4) 0.030(3)
C9 0.144(3) 0.067(2) 0.085(2) -0.0082(17) 0.086(2) 0.001(2)
C10 0.102(2) 0.0655(19) 0.071(2) -0.0059(15) 0.064(2) 0.0018(17)
C11 0.0427(13) 0.0509(14) 0.0456(13) -0.0015(11) 0.0291(12) -0.0008(11)
C12 0.0484(14) 0.0609(16) 0.0455(14) 0.0052(12) 0.0281(12) -0.0087(12)
C13 0.0441(13) 0.0455(13) 0.0448(13) 0.0021(10) 0.0274(12) 0.0022(11)
C14 0.0427(14) 0.0608(16) 0.0389(13) -0.0060(11) 0.0252(12) -0.0065(11)
C15 0.0496(16) 0.083(2) 0.0645(18) 0.0102(16) 0.0279(15) -0.0031(15)
C16 0.0420(17) 0.120(3) 0.085(2) 0.009(2) 0.0269(17) -0.0058(18)
C17 0.062(2) 0.096(3) 0.085(2) -0.0274(19) 0.0472(19) -0.0331(18)
C18 0.076(2) 0.0638(19) 0.103(2) -0.0165(17) 0.060(2) -0.0201(16)
C19 0.0541(16) 0.0609(17) 0.079(2) -0.0037(15) 0.0407(16) -0.0052(13)
C20 0.0444(14) 0.0450(13) 0.0472(14) 0.0039(11) 0.0233(12) 0.0005(11)
C21 0.0530(16) 0.0667(17) 0.0466(15) 0.0077(13) 0.0259(13) -0.0013(13)
C22 0.073(2) 0.090(2) 0.0518(17) 0.0105(15) 0.0339(16) 0.0010(17)
C23 0.077(2) 0.090(2) 0.0449(16) 0.0038(16) 0.0162(17) -0.0081(18)
C24 0.0528(18) 0.102(3) 0.066(2) -0.0015(18) 0.0160(17) -0.0211(17)
C25 0.0555(17) 0.085(2) 0.0612(18) 0.0015(15) 0.0302(15) -0.0141(15)
C26 0.0620(16) 0.0454(14) 0.0593(15) -0.0019(11) 0.0466(14) 0.0030(12)
C27 0.0567(16) 0.0698(17) 0.0586(16) -0.0003(13) 0.0428(15) -0.0081(13)
C28 0.0523(15) 0.0557(15) 0.0534(15) -0.0093(12) 0.0390(13) -0.0057(12)
C29 0.0651(17) 0.0446(14) 0.0577(15) 0.0014(11) 0.0463(14) 0.0056(12)
C30 0.0691(19) 0.0707(18) 0.0635(18) 0.0062(15) 0.0431(17) 0.0001(15)
C31 0.080(2) 0.090(2) 0.0601(19) 0.0108(17) 0.0388(17) 0.0081(18)
C32 0.114(3) 0.0597(18) 0.069(2) 0.0152(15) 0.065(2) 0.0139(18)
C33 0.108(3) 0.0562(17) 0.079(2) 0.0040(15) 0.070(2) -0.0037(17)
C34 0.081(2) 0.0580(16) 0.0638(17) 0.0020(13) 0.0507(16) -0.0018(14)
C35 0.0552(16) 0.0788(19) 0.0566(16) -0.0118(14) 0.0420(14) -0.0106(14)
C36 0.069(2) 0.131(3) 0.064(2) 0.002(2) 0.0380(18) -0.020(2)
C37 0.069(2) 0.221(5) 0.064(2) 0.006(3) 0.032(2) -0.023(3)
C38 0.064(2) 0.228(6) 0.078(3) -0.050(3) 0.045(2) -0.048(3)
C39 0.082(3) 0.140(4) 0.112(3) -0.055(3) 0.069(3) -0.052(3)
C40 0.0658(19) 0.093(2) 0.079(2) -0.0226(18) 0.0504(18) -0.0232(17)
C41 0.0544(15) 0.0516(14) 0.0436(13) -0.0015(11) 0.0289(12) -0.0050(12)
C42 0.0537(15) 0.0733(18) 0.0463(14) -0.0029(12) 0.0338(13) 0.0008(13)
C43 0.0530(15) 0.0570(15) 0.0517(15) -0.0034(12) 0.0355(13) -0.0031(12)
C44 0.0601(17) 0.0560(16) 0.0475(14) -0.0020(12) 0.0282(13) 0.0005(13)
C45 0.0564(18) 0.081(2) 0.0602(18) 0.0025(15) 0.0257(16) -0.0007(15)
C46 0.059(2) 0.112(3) 0.076(2) -0.001(2) 0.0183(19) -0.0029(19)
C47 0.092(3) 0.137(4) 0.048(2) 0.002(2) 0.015(2) 0.006(3)
C48 0.102(3) 0.131(3) 0.0477(19) 0.0065(19) 0.036(2) 0.007(2)
C49 0.077(2) 0.092(2) 0.0506(17) 0.0026(15) 0.0356(16) -0.0014(17)
C50 0.0512(15) 0.0672(17) 0.0544(15) 0.0021(13) 0.0363(14) 0.0038(13)
C51 0.062(2) 0.105(3) 0.073(2) -0.0088(19) 0.0363(18) 0.0155(18)
C52 0.061(2) 0.139(3) 0.087(3) -0.002(2) 0.033(2) 0.020(2)
C53 0.078(3) 0.147(4) 0.106(3) 0.014(3) 0.061(3) 0.043(2)
C54 0.097(3) 0.151(4) 0.113(3) -0.017(3) 0.071(3) 0.038(3)
C55 0.071(2) 0.116(3) 0.073(2) -0.0160(19) 0.0452(18) 0.0132(19)

loop_
_atom_type_symbol
_atom_type_description
_atom_type_scat_dispersion_real
_atom_type_scat_dispersion_imag
_atom_type_scat_source
C C 0.0033 0.0016 'International Tables Vol C Tables 4.2.6.8 and 6.1.1.4'
H H 0.0000 0.0000 'International Tables Vol C Tables 4.2.6.8 and 6.1.1.4'
Er Er -0.2586 4.9576 'International Tables Vol C Tables 4.2.6.8 and 6.1.1.4'
N N 0.0061 0.0033 'International Tables Vol C Tables 4.2.6.8 and 6.1.1.4'
O O 0.0106 0.0060 'International Tables Vol C Tables 4.2.6.8 and 6.1.1.4'

loop_
_geom_angle_atom_site_label_1
_geom_angle_atom_site_label_2
_geom_angle_atom_site_label_3
_geom_angle
O6 Er1 O3 90.83(6)
O6 Er1 O1 77.25(6)
O3 Er1 O1 148.01(6)
O6 Er1 O5 73.64(6)
O3 Er1 O5 73.59(6)
O1 Er1 O5 128.75(6)
O6 Er1 O2 106.94(6)
O3 Er1 O2 138.99(6)
O1 Er1 O2 72.94(6)
O5 Er1 O2 76.48(6)
O6 Er1 O4 76.96(6)
O3 Er1 O4 72.13(6)
O1 Er1 O4 76.26(6)
O5 Er1 O4 133.89(6)
O2 Er1 O4 147.03(6)
O6 Er1 N2 142.75(7)
O3 Er1 N2 101.18(7)
O1 Er1 N2 74.02(7)
O5 Er1 N2 143.56(7)
O2 Er1 N2 86.78(7)
O4 Er1 N2 73.59(7)
O6 Er1 N1 154.16(7)
O3 Er1 N1 76.81(6)
O1 Er1 N1 124.40(6)
O5 Er1 N1 81.07(7)
O2 Er1 N1 71.35(6)
O4 Er1 N1 119.10(7)
N2 Er1 N1 62.84(8)
C13 O1 Er1 135.22(15)
C11 O2 Er1 135.94(15)
C26 O3 Er1 135.11(16)
C28 O4 Er1 135.06(15)
C41 O5 Er1 131.16(15)
C43 O6 Er1 136.15(16)
C1 N1 C5 118.5(3)
C1 N1 Er1 119.56(19)
C5 N1 Er1 120.81(19)
C10 N2 C6 118.4(2)
C10 N2 Er1 119.31(18)
C6 N2 Er1 122.0(2)
N1 C1 C2 123.1(3)
N1 C1 H1 118.5
C2 C1 H1 118.5
C3 C2 C1 118.2(4)
C3 C2 H2 120.9
C1 C2 H2 120.9
C4 C3 C2 119.6(3)
C4 C3 H3 120.2
C2 C3 H3 120.2
C3 C4 C5 119.8(4)
C3 C4 H4 120.1
C5 C4 H4 120.1
N1 C5 C4 120.8(3)
N1 C5 C6 116.4(2)
C4 C5 C6 122.7(3)
N2 C6 C7 120.6(3)
N2 C6 C5 116.0(2)
C7 C6 C5 123.4(3)
C8 C7 C6 119.5(3)
C8 C7 H7 120.3
C6 C7 H7 120.3
C9 C8 C7 120.0(3)
C9 C8 H8 120.0
C7 C8 H8 120.0
C8 C9 C10 118.0(4)
C8 C9 H9 121.0
C10 C9 H9 121.0
N2 C10 C9 123.6(3)
N2 C10 H10 118.2
C9 C10 H10 118.2
O2 C11 C12 124.8(2)
O2 C11 C14 116.6(2)
C12 C11 C14 118.5(2)
C13 C12 C11 123.4(2)
C13 C12 H12 118.3
C11 C12 H12 118.3
O1 C13 C12 123.3(2)
O1 C13 C20 115.8(2)
C12 C13 C20 120.9(2)
C19 C14 C15 118.5(2)
C19 C14 C11 120.9(2)
C15 C14 C11 120.6(2)
C14 C15 C16 120.1(3)
C14 C15 H15 120.0
C16 C15 H15 120.0
C17 C16 C15 120.3(3)
C17 C16 H16 119.9
C15 C16 H16 119.9
C18 C17 C16 120.6(3)
C18 C17 H17 119.7
C16 C17 H17 119.7
C17 C18 C19 119.3(3)
C17 C18 H18 120.3
C19 C18 H18 120.3
C14 C19 C18 121.2(3)
C14 C19 H19 119.4
C18 C19 H19 119.4
C25 C20 C21 118.2(2)
C25 C20 C13 118.8(2)
C21 C20 C13 122.8(2)
C22 C21 C20 120.9(3)
C22 C21 H21 119.5
C20 C21 H21 119.5
C23 C22 C21 120.0(3)
C23 C22 H22 120.0
C21 C22 H22 120.0
C22 C23 C24 120.1(3)
C22 C23 H23 119.9
C24 C23 H23 119.9
C23 C24 C25 120.2(3)
C23 C24 H24 119.9
C25 C24 H24 119.9
C24 C25 C20 120.4(3)
C24 C25 H25 119.8
C20 C25 H25 119.8
O3 C26 C27 123.2(2)
O3 C26 C29 116.2(2)
C27 C26 C29 120.6(2)
C28 C27 C26 123.9(2)
C28 C27 H27 118.1
C26 C27 H27 118.1
O4 C28 C27 124.1(2)
O4 C28 C35 115.6(2)
C27 C28 C35 120.2(2)
C30 C29 C34 117.9(2)
C30 C29 C26 119.2(2)
C34 C29 C26 122.9(2)
C29 C30 C31 120.6(3)
C29 C30 H30 119.7
C31 C30 H30 119.7
C32 C31 C30 120.0(3)
C32 C31 H31 120.0
C30 C31 H31 120.0
C33 C32 C31 120.4(3)
C33 C32 H32 119.8
C31 C32 H32 119.8
C32 C33 C34 119.8(3)
C32 C33 H33 120.1
C34 C33 H33 120.1
C33 C34 C29 121.3(3)
C33 C34 H34 119.3
C29 C34 H34 119.3
C36 C35 C40 118.5(3)
C36 C35 C28 118.7(3)
C40 C35 C28 122.7(3)
C35 C36 C37 120.8(4)
C35 C36 H36 119.6
C37 C36 H36 119.6
C38 C37 C36 120.2(4)
C38 C37 H37 119.9
C36 C37 H37 119.9
C39 C38 C37 119.4(4)
C39 C38 H38 120.3
C37 C38 H38 120.3
C38 C39 C40 121.1(4)
C38 C39 H39 119.5
C40 C39 H39 119.5
C35 C40 C39 119.9(3)
C35 C40 H40 120.1
C39 C40 H40 120.1
O5 C41 C42 124.8(2)
O5 C41 C44 116.3(2)
C42 C41 C44 118.9(2)
C41 C42 C43 123.2(2)
C41 C42 H42 118.4
C43 C42 H42 118.4
O6 C43 C42 123.8(2)
O6 C43 C50 115.2(2)
C42 C43 C50 121.0(2)
C45 C44 C49 118.9(3)
C45 C44 C41 119.0(3)
C49 C44 C41 122.1(3)
C44 C45 C46 120.1(3)
C44 C45 H45 120.0
C46 C45 H45 120.0
C47 C46 C45 119.6(4)
C47 C46 H46 120.2
C45 C46 H46 120.2
C48 C47 C46 120.7(3)
C48 C47 H47 119.6
C46 C47 H47 119.6
C47 C48 C49 119.9(4)
C47 C48 H48 120.0
C49 C48 H48 120.0
C48 C49 C44 120.7(3)
C48 C49 H49 119.6
C44 C49 H49 119.6
C55 C50 C51 117.5(3)
C55 C50 C43 123.4(3)
C51 C50 C43 119.0(2)
C50 C51 C52 121.1(3)
C50 C51 H51 119.4
C52 C51 H51 119.4
C53 C52 C51 120.2(3)
C53 C52 H52 119.9
C51 C52 H52 119.9
C52 C53 C54 119.5(3)
C52 C53 H53 120.3
C54 C53 H53 120.3
C53 C54 C55 120.7(3)
C53 C54 H54 119.6
C55 C54 H54 119.6
C50 C55 C54 120.9(3)
C50 C55 H55 119.5
C54 C55 H55 119.5

loop_
_geom_bond_atom_site_label_1
_geom_bond_atom_site_label_2
_geom_bond_distance
Er1 O6 2.2395(16)
Er1 O3 2.2962(16)
Er1 O1 2.2970(16)
Er1 O5 2.3062(16)
Er1 O2 2.3064(16)
Er1 O4 2.3077(16)
Er1 N2 2.546(2)
Er1 N1 2.565(2)
O1 C13 1.264(3)
O2 C11 1.264(3)
O3 C26 1.266(3)
O4 C28 1.264(3)
O5 C41 1.268(3)
O6 C43 1.261(3)
N1 C1 1.328(4)
N1 C5 1.342(3)
N2 C10 1.330(4)
N2 C6 1.343(3)
C1 C2 1.387(4)
C1 H1 0.9300
C2 C3 1.361(5)
C2 H2 0.9300
C3 C4 1.360(6)
C3 H3 0.9300
C4 C5 1.391(4)
C4 H4 0.9300
C5 C6 1.477(4)
C6 C7 1.391(4)
C7 C8 1.374(6)
C7 H7 0.9300
C8 C9 1.349(5)
C8 H8 0.9300
C9 C10 1.380(4)
C9 H9 0.9300
C10 H10 0.9300
C11 C12 1.396(3)
C11 C14 1.492(3)
C12 C13 1.394(3)
C12 H12 0.9300
C13 C20 1.502(3)
C14 C19 1.375(4)
C14 C15 1.379(3)
C15 C16 1.379(4)
C15 H15 0.9300
C16 C17 1.363(4)
C16 H16 0.9300
C17 C18 1.353(4)
C17 H17 0.9300
C18 C19 1.381(4)
C18 H18 0.9300
C19 H19 0.9300
C20 C25 1.383(4)
C20 C21 1.385(3)
C21 C22 1.379(4)
C21 H21 0.9300
C22 C23 1.362(4)
C22 H22 0.9300
C23 C24 1.368(5)
C23 H23 0.9300
C24 C25 1.383(4)
C24 H24 0.9300
C25 H25 0.9300
C26 C27 1.396(3)
C26 C29 1.498(3)
C27 C28 1.389(3)
C27 H27 0.9300
C28 C35 1.494(3)
C29 C30 1.376(4)
C29 C34 1.390(3)
C30 C31 1.383(4)
C30 H30 0.9300
C31 C32 1.371(4)
C31 H31 0.9300
C32 C33 1.354(4)
C32 H32 0.9300
C33 C34 1.373(4)
C33 H33 0.9300
C34 H34 0.9300
C35 C36 1.376(4)
C35 C40 1.379(4)
C36 C37 1.382(5)
C36 H36 0.9300
C37 C38 1.364(6)
C37 H37 0.9300
C38 C39 1.356(6)
C38 H38 0.9300
C39 C40 1.385(5)
C39 H39 0.9300
C40 H40 0.9300
C41 C42 1.392(3)
C41 C44 1.499(3)
C42 C43 1.396(3)
C42 H42 0.9300
C43 C50 1.490(3)
C44 C45 1.379(4)
C44 C49 1.386(4)
C45 C46 1.387(4)
C45 H45 0.9300
C46 C47 1.373(5)
C46 H46 0.9300
C47 C48 1.359(5)
C47 H47 0.9300
C48 C49 1.370(4)
C48 H48 0.9300
C49 H49 0.9300
C50 C55 1.365(4)
C50 C51 1.375(4)
C51 C52 1.380(4)
C51 H51 0.9300
C52 C53 1.349(5)
C52 H52 0.9300
C53 C54 1.351(5)
C53 H53 0.9300
C54 C55 1.378(4)
C54 H54 0.9300
C55 H55 0.9300

loop_
_geom_torsion_atom_site_label_1
_geom_torsion_atom_site_label_2
_geom_torsion_atom_site_label_3
_geom_torsion_atom_site_label_4
_geom_torsion
C5 N1 C1 C2 -0.9(5)
Er1 N1 C1 C2 166.8(3)
N1 C1 C2 C3 0.1(6)
C1 C2 C3 C4 0.6(7)
C2 C3 C4 C5 -0.4(7)
C1 N1 C5 C4 1.1(4)
Er1 N1 C5 C4 -166.5(2)
C1 N1 C5 C6 -178.8(3)
Er1 N1 C5 C6 13.6(3)
C3 C4 C5 N1 -0.4(5)
C3 C4 C5 C6 179.5(3)
C10 N2 C6 C7 -0.8(4)
Er1 N2 C6 C7 173.1(2)
C10 N2 C6 C5 178.5(2)
Er1 N2 C6 C5 -7.5(3)
N1 C5 C6 N2 -4.0(4)
C4 C5 C6 N2 176.1(3)
N1 C5 C6 C7 175.3(3)
C4 C5 C6 C7 -4.6(5)
N2 C6 C7 C8 0.2(5)
C5 C6 C7 C8 -179.1(3)
C6 C7 C8 C9 0.6(6)
C7 C8 C9 C10 -0.8(6)
C6 N2 C10 C9 0.6(4)
Er1 N2 C10 C9 -173.5(2)
C8 C9 C10 N2 0.2(5)
Er1 O2 C11 C12 5.4(4)
Er1 O2 C11 C14 -177.33(15)
O2 C11 C12 C13 -6.3(4)
C14 C11 C12 C13 176.5(2)
Er1 O1 C13 C12 28.7(4)
Er1 O1 C13 C20 -149.72(16)
C11 C12 C13 O1 -9.9(4)
C11 C12 C13 C20 168.4(2)
O2 C11 C14 C19 141.3(2)
C12 C11 C14 C19 -41.3(3)
O2 C11 C14 C15 -39.2(3)
C12 C11 C14 C15 138.3(3)
C19 C14 C15 C16 1.9(4)
C11 C14 C15 C16 -177.7(3)
C14 C15 C16 C17 -1.5(5)
C15 C16 C17 C18 0.1(5)
C16 C17 C18 C19 0.9(5)
C15 C14 C19 C18 -0.9(4)
C11 C14 C19 C18 178.7(2)
C17 C18 C19 C14 -0.5(5)
O1 C13 C20 C25 -13.2(3)
C12 C13 C20 C25 168.4(2)
O1 C13 C20 C21 161.6(2)
C12 C13 C20 C21 -16.8(4)
C25 C20 C21 C22 3.1(4)
C13 C20 C21 C22 -171.8(3)
C20 C21 C22 C23 -1.0(5)
C21 C22 C23 C24 -1.6(5)
C22 C23 C24 C25 2.0(5)
C23 C24 C25 C20 0.2(5)
C21 C20 C25 C24 -2.7(4)
C13 C20 C25 C24 172.4(3)
Er1 O3 C26 C27 -21.7(4)
Er1 O3 C26 C29 160.24(15)
O3 C26 C27 C28 -3.7(4)
C29 C26 C27 C28 174.2(2)
Er1 O4 C28 C27 12.7(4)
Er1 O4 C28 C35 -169.16(16)
C26 C27 C28 O4 8.0(4)
C26 C27 C28 C35 -170.1(2)
O3 C26 C29 C30 -11.6(3)
C27 C26 C29 C30 170.3(2)
O3 C26 C29 C34 167.9(2)
C27 C26 C29 C34 -10.2(4)
C34 C29 C30 C31 -0.9(4)
C26 C29 C30 C31 178.6(3)
C29 C30 C31 C32 -0.5(5)
C30 C31 C32 C33 2.0(5)
C31 C32 C33 C34 -1.9(5)
C32 C33 C34 C29 0.4(4)
C30 C29 C34 C33 1.0(4)
C26 C29 C34 C33 -178.5(2)
O4 C28 C35 C36 25.0(4)
C27 C28 C35 C36 -156.7(3)
O4 C28 C35 C40 -151.8(2)
C27 C28 C35 C40 26.4(4)
C40 C35 C36 C37 1.5(5)
C28 C35 C36 C37 -175.6(3)
C35 C36 C37 C38 0.6(6)
C36 C37 C38 C39 -2.4(6)
C37 C38 C39 C40 2.0(6)
C36 C35 C40 C39 -1.8(4)
C28 C35 C40 C39 175.1(3)
C38 C39 C40 C35 0.1(5)
Er1 O5 C41 C42 25.1(4)
Er1 O5 C41 C44 -158.29(16)
O5 C41 C42 C43 1.7(4)
C44 C41 C42 C43 -174.9(2)
Er1 O6 C43 C42 -8.9(4)
Er1 O6 C43 C50 171.65(16)
C41 C42 C43 O6 -10.5(4)
C41 C42 C43 C50 168.8(2)
O5 C41 C44 C45 -29.6(3)
C42 C41 C44 C45 147.3(3)
O5 C41 C44 C49 149.0(3)
C42 C41 C44 C49 -34.1(4)
C49 C44 C45 C46 1.6(4)
C41 C44 C45 C46 -179.8(3)
C44 C45 C46 C47 -1.6(5)
C45 C46 C47 C48 0.2(6)
C46 C47 C48 C49 1.3(6)
C47 C48 C49 C44 -1.3(6)
C45 C44 C49 C48 -0.2(5)
C41 C44 C49 C48 -178.7(3)
O6 C43 C50 C55 154.9(3)
C42 C43 C50 C55 -24.5(4)
O6 C43 C50 C51 -21.6(4)
C42 C43 C50 C51 159.0(3)
C55 C50 C51 C52 1.6(5)
C43 C50 C51 C52 178.3(3)
C50 C51 C52 C53 -1.2(6)
C51 C52 C53 C54 0.0(7)
C52 C53 C54 C55 0.8(7)
C51 C50 C55 C54 -0.8(5)
C43 C50 C55 C54 -177.5(3)
C53 C54 C55 C50 -0.3(7)
